data_7214812
loop_
_publ_author_name
'Kara, Hulya'
'Azizoglu, Ak\?in'
'Karaoglu, Ayse'
'Yahsi, Yasemin'
'Gungor, Elif'
'Caneschi, Andrea'
'Sorace, Lorenzo'

_publ_section_title
;
 Synthesis, crystal structure, magnetic properties and computational study
 of a series of cyano-bridged MnIII-FeIII complexes
;
_journal_issue 21
_journal_name_full CrystEngComm
_journal_page_first 7320
_journal_paper_doi 10.1039/c2ce25646k
_journal_volume 14
_journal_year 2012
_chemical_formula_sum 'C60 H86 Fe Mn2 N11 O13'
_chemical_formula_weight 1335.13
_chemical_name_systematic
;
?
;
_space_group_IT_number 13
_symmetry_cell_setting monoclinic
_symmetry_space_group_name_Hall '-P 2yc'
_symmetry_space_group_name_H-M 'P 1 2/c 1'
_atom_sites_solution_hydrogens geom
_atom_sites_solution_primary direct
_atom_sites_solution_secondary difmap
_audit_creation_method SHELXL-97
_cell_angle_alpha 90.00
_cell_angle_beta 119.3050(10)
_cell_angle_gamma 90.00
_cell_formula_units_Z 2
_cell_length_a 16.4076(3)
_cell_length_b 10.4683(2)
_cell_length_c 21.8806(4)
_cell_measurement_reflns_used 9170
_cell_measurement_temperature 100(2)
_cell_measurement_theta_max 27.46
_cell_measurement_theta_min 2.22
_cell_volume 3277.25(11)
_computing_cell_refinement 'Bruker Apex II'
_computing_data_collection 'Bruker Apex II'
_computing_data_reduction 'Bruker SAINT'
_computing_molecular_graphics 'Bruker ShelXTL'
_computing_publication_material 'Bruker ShelXTL'
_computing_structure_refinement 'SHELXL-97 (Sheldrick, 2008)'
_computing_structure_solution 'SHELXS-97 (Sheldrick, 2008)'
_diffrn_ambient_temperature 100(2)
_diffrn_measured_fraction_theta_full 0.999
_diffrn_measured_fraction_theta_max 0.999
_diffrn_measurement_device_type 'CCD area detector'
_diffrn_measurement_method 'phi and omega scans'
_diffrn_radiation_monochromator graphite
_diffrn_radiation_source 'fine-focus sealed tube'
_diffrn_radiation_type MoK\a
_diffrn_radiation_wavelength 0.71073
_diffrn_reflns_av_R_equivalents 0.0335
_diffrn_reflns_av_sigmaI/netI 0.0400
_diffrn_reflns_limit_h_max 19
_diffrn_reflns_limit_h_min -21
_diffrn_reflns_limit_k_max 13
_diffrn_reflns_limit_k_min -13
_diffrn_reflns_limit_l_max 28
_diffrn_reflns_limit_l_min -19
_diffrn_reflns_number 29396
_diffrn_reflns_theta_full 27.49
_diffrn_reflns_theta_max 27.49
_diffrn_reflns_theta_min 1.42
_exptl_absorpt_coefficient_mu 0.666
_exptl_absorpt_correction_T_max 0.7456
_exptl_absorpt_correction_T_min 0.6367
_exptl_absorpt_correction_type multi-scan
_exptl_absorpt_process_details 'SADABS V2008/1'
_exptl_crystal_colour brown
_exptl_crystal_density_diffrn 1.353
_exptl_crystal_density_method 'not measured'
_exptl_crystal_description 'thick plate'
_exptl_crystal_F_000 1406
_exptl_crystal_size_max 0.22
_exptl_crystal_size_mid 0.12
_exptl_crystal_size_min 0.08
_refine_diff_density_max 0.492
_refine_diff_density_min -0.455
_refine_diff_density_rms 0.059
_refine_ls_extinction_method none
_refine_ls_goodness_of_fit_ref 1.012
_refine_ls_hydrogen_treatment mixed
_refine_ls_matrix_type full
_refine_ls_number_parameters 458
_refine_ls_number_reflns 7537
_refine_ls_number_restraints 17
_refine_ls_restrained_S_all 1.011
_refine_ls_R_factor_all 0.0516
_refine_ls_R_factor_gt 0.0350
_refine_ls_shift/su_max 0.001
_refine_ls_shift/su_mean 0.000
_refine_ls_structure_factor_coef Fsqd
_refine_ls_weighting_details 'calc w=1/[\s^2^(Fo^2^)+(0.0371P)^2^+1.8384P] where P=(Fo^2^+2Fc^2^)/3'
_refine_ls_weighting_scheme calc
_refine_ls_wR_factor_gt 0.0798
_refine_ls_wR_factor_ref 0.0877
_reflns_number_gt 5954
_reflns_number_total 7537
_reflns_threshold_expression >2sigma(I)
_cod_data_source_file c2ce25646k.txt
_cod_data_source_block 3
_cod_original_sg_symbol_H-M P2/c
_cod_database_code 7214812

loop_
_symmetry_equiv_pos_as_xyz
'x, y, z'
'-x, y, -z+1/2'
'-x, -y, -z'
'x, -y, z-1/2'

loop_
_atom_site_label
_atom_site_type_symbol
_atom_site_fract_x
_atom_site_fract_y
_atom_site_fract_z
_atom_site_U_iso_or_equiv
_atom_site_adp_type
_atom_site_occupancy
_atom_site_symmetry_multiplicity
_atom_site_calc_flag
_atom_site_refinement_flags
_atom_site_disorder_assembly
_atom_site_disorder_group
Fe1 Fe 0.5000 0.5000 1.0000 0.01385(9) Uani 1 2 d S . .
Mn1 Mn 0.216157(17) 0.80899(2) 0.907996(14) 0.01466(8) Uani 1 1 d . . .
N1 N 0.45579(11) 0.39346(15) 0.85490(8) 0.0217(3) Uani 1 1 d . . .
N2 N 0.38227(13) 0.28029(17) 1.01200(10) 0.0342(4) Uani 1 1 d . . .
N3 N 0.32067(11) 0.66064(15) 0.92932(8) 0.0219(4) Uani 1 1 d . . .
N4 N 0.32251(10) 0.93608(14) 0.95188(8) 0.0183(3) Uani 1 1 d . . .
N5 N 0.22400(10) 0.76752(14) 1.00099(8) 0.0170(3) Uani 1 1 d . . .
O1 O 0.19642(8) 0.84965(11) 0.81694(6) 0.0166(3) Uani 1 1 d . . .
O2 O 0.10903(8) 0.70409(11) 0.86074(6) 0.0172(3) Uani 1 1 d . . .
O3 O 0.14888(10) 1.12436(14) 0.62906(7) 0.0303(3) Uani 1 1 d . . .
O4 O -0.19473(9) 0.55042(14) 0.79928(7) 0.0287(3) Uani 1 1 d . . .
O5 O 0.11440(9) 0.97543(12) 0.89461(7) 0.0213(3) Uani 1 1 d D . .
O7 O 0.18498(11) 0.21814(14) 0.94097(9) 0.0411(4) Uani 1 1 d . . .
H7 H 0.2423 0.2308 0.9678 0.062 Uiso 1 1 calc R . .
O6 O 1.0000 0.91044(18) 0.7500 0.0221(4) Uani 1 2 d SD . .
C1 C 0.47316(12) 0.43290(16) 0.90937(10) 0.0167(4) Uani 1 1 d . . .
C2 C 0.42712(13) 0.36115(17) 1.00816(10) 0.0209(4) Uani 1 1 d . . .
C3 C 0.38776(13) 0.60034(16) 0.95512(9) 0.0181(4) Uani 1 1 d . . .
C4 C 0.39732(12) 0.92360(19) 1.02564(10) 0.0225(4) Uani 1 1 d . . .
H4A H 0.4371 1.0009 1.0386 0.027 Uiso 1 1 calc R . .
H4B H 0.4370 0.8495 1.0293 0.027 Uiso 1 1 calc R . .
C5 C 0.36253(13) 0.90619(17) 1.07829(10) 0.0212(4) Uani 1 1 d . . .
C6 C 0.31301(13) 0.77720(17) 1.06746(10) 0.0212(4) Uani 1 1 d . . .
H6A H 0.3554 0.7087 1.0688 0.025 Uiso 1 1 calc R . .
H6B H 0.3006 0.7625 1.1069 0.025 Uiso 1 1 calc R . .
C7 C 0.29981(13) 1.01650(18) 1.07499(10) 0.0231(4) Uani 1 1 d . . .
H7A H 0.3322 1.0976 1.0798 0.035 Uiso 1 1 calc R . .
H7B H 0.2851 1.0080 1.1131 0.035 Uiso 1 1 calc R . .
H7C H 0.2418 1.0147 1.0299 0.035 Uiso 1 1 calc R . .
C8 C 0.44967(14) 0.9010(2) 1.15152(10) 0.0292(5) Uani 1 1 d . . .
H8A H 0.4871 0.9784 1.1592 0.044 Uiso 1 1 calc R . .
H8B H 0.4872 0.8258 1.1547 0.044 Uiso 1 1 calc R . .
H8C H 0.4302 0.8954 1.1873 0.044 Uiso 1 1 calc R . .
C9 C 0.33263(13) 1.02688(18) 0.91606(10) 0.0215(4) Uani 1 1 d . . .
H9 H 0.3818 1.0856 0.9418 0.026 Uiso 1 1 calc R . .
C10 C 0.27857(13) 1.04946(18) 0.84227(10) 0.0207(4) Uani 1 1 d . . .
C11 C 0.21507(12) 0.95831(17) 0.79538(10) 0.0171(4) Uani 1 1 d . . .
C12 C 0.17137(13) 0.98227(17) 0.72307(10) 0.0197(4) Uani 1 1 d . . .
H12 H 0.1293 0.9212 0.6910 0.024 Uiso 1 1 calc R . .
C13 C 0.18913(13) 1.09384(19) 0.69824(11) 0.0243(4) Uani 1 1 d . . .
C14 C 0.25214(15) 1.18517(19) 0.74434(11) 0.0301(5) Uani 1 1 d . . .
H14 H 0.2641 1.2619 0.7269 0.036 Uiso 1 1 calc R . .
C15 C 0.29557(14) 1.16146(19) 0.81443(11) 0.0281(5) Uani 1 1 d . . .
H15 H 0.3388 1.2224 0.8457 0.034 Uiso 1 1 calc R . .
C16 C 0.08444(15) 1.0346(2) 0.57954(11) 0.0343(5) Uani 1 1 d . . .
H16A H 0.1155 0.9519 0.5858 0.051 Uiso 1 1 calc R . .
H16B H 0.0631 1.0658 0.5319 0.051 Uiso 1 1 calc R . .
H16C H 0.0307 1.0247 0.5871 0.051 Uiso 1 1 calc R . .
C17 C 0.15320(13) 0.72392(17) 1.00543(10) 0.0206(4) Uani 1 1 d . . .
H17 H 0.1621 0.7129 1.0514 0.025 Uiso 1 1 calc R . .
C18 C 0.06321(13) 0.69058(17) 0.94898(10) 0.0201(4) Uani 1 1 d . . .
C19 C 0.04533(12) 0.67886(16) 0.87929(10) 0.0173(4) Uani 1 1 d . . .
C20 C -0.04252(12) 0.63321(17) 0.82731(10) 0.0192(4) Uani 1 1 d . . .
H20 H -0.0554 0.6253 0.7802 0.023 Uiso 1 1 calc R . .
C21 C -0.10982(13) 0.60005(18) 0.84531(10) 0.0238(4) Uani 1 1 d . . .
C22 C -0.09308(15) 0.6142(2) 0.91409(11) 0.0327(5) Uani 1 1 d . . .
H22 H -0.1405 0.5941 0.9256 0.039 Uiso 1 1 calc R . .
C23 C -0.00769(14) 0.6575(2) 0.96470(11) 0.0296(5) Uani 1 1 d . . .
H23 H 0.0040 0.6653 1.0116 0.035 Uiso 1 1 calc R . .
C24 C -0.21418(14) 0.5295(2) 0.72865(11) 0.0285(5) Uani 1 1 d . . .
H24A H -0.2099 0.6107 0.7081 0.043 Uiso 1 1 calc R . .
H24B H -0.2773 0.4943 0.7010 0.043 Uiso 1 1 calc R . .
H24C H -0.1686 0.4691 0.7286 0.043 Uiso 1 1 calc R . .
C25 C 0.1437(2) 0.3299(3) 0.9015(2) 0.0774(11) Uani 1 1 d U . .
H25A H 0.1822 0.3623 0.8814 0.093 Uiso 1 1 calc R . .
H25B H 0.1411 0.3968 0.9325 0.093 Uiso 1 1 calc R . .
C26 C 0.0500(3) 0.3022(3) 0.8456(2) 0.119(2) Uani 1 1 d U . .
H26A H 0.0533 0.2419 0.8126 0.178 Uiso 1 1 calc R . .
H26B H 0.0202 0.3815 0.8210 0.178 Uiso 1 1 calc R . .
H26C H 0.0134 0.2645 0.8654 0.178 Uiso 1 1 calc R . .
N6 N 0.5000 0.6674(2) 0.7500 0.0185(5) Uani 1 2 d S . .
C27A C 0.5681(3) 0.5575(4) 0.7840(2) 0.0198(12) Uani 0.483(6) 1 d P . 1
H27A H 0.5819 0.4668 0.7799 0.024 Uiso 0.483(6) 1 calc PR . 1
H27B H 0.5904 0.6038 0.7555 0.024 Uiso 0.483(6) 1 calc PR . 1
C27B C 0.5702(3) 0.6313(4) 0.8237(2) 0.0300(13) Uani 0.517(6) 1 d P . 1
H27C H 0.5364 0.6169 0.8502 0.036 Uiso 0.517(6) 1 calc PR . 1
H27D H 0.6127 0.7047 0.8456 0.036 Uiso 0.517(6) 1 calc PR . 1
C28A C 0.5492(3) 0.6905(4) 0.7057(2) 0.0243(11) Uani 0.501(5) 1 d P . 2
H28A H 0.5710 0.6071 0.6979 0.029 Uiso 0.501(5) 1 calc PR . 2
H28B H 0.5021 0.7236 0.6592 0.029 Uiso 0.501(5) 1 calc PR . 2
C28B C 0.5481(3) 0.7891(4) 0.7500(2) 0.0276(11) Uani 0.499(5) 1 d PD . 2
H28D H 0.5000 0.849(2) 0.7500 0.041 Uiso 0.999(10) 2 d SPD . 2
H28C H 0.587(3) 0.815(4) 0.7996(12) 0.041 Uiso 0.499(5) 1 d PD . 2
C29A C 0.6314(11) 0.7816(16) 0.7363(8) 0.026(2) Uani 0.44(3) 1 d P . 3
H29A H 0.6100 0.8670 0.7404 0.040 Uiso 0.44(3) 1 calc PR . 3
H29B H 0.6590 0.7854 0.7055 0.040 Uiso 0.44(3) 1 calc PR . 3
H29C H 0.6784 0.7514 0.7827 0.040 Uiso 0.44(3) 1 calc PR . 3
C29B C 0.6075(11) 0.7829(16) 0.7164(9) 0.047(3) Uani 0.56(3) 1 d P . 3
H29D H 0.6576 0.7203 0.7410 0.070 Uiso 0.56(3) 1 calc PR . 3
H29E H 0.6349 0.8671 0.7186 0.070 Uiso 0.56(3) 1 calc PR . 3
H29F H 0.5693 0.7572 0.6673 0.070 Uiso 0.56(3) 1 calc PR . 3
C30A C 0.6496(4) 0.5853(8) 0.8564(3) 0.0322(17) Uani 0.512(12) 1 d P A 4
H30A H 0.6854 0.6579 0.8537 0.048 Uiso 0.512(12) 1 calc PR A 4
H30B H 0.6901 0.5100 0.8737 0.048 Uiso 0.512(12) 1 calc PR A 4
H30C H 0.6257 0.6059 0.8884 0.048 Uiso 0.512(12) 1 calc PR A 4
C30B C 0.6286(4) 0.5152(8) 0.8321(4) 0.038(2) Uani 0.488(12) 1 d P . 4
H30D H 0.5885 0.4393 0.8165 0.057 Uiso 0.488(12) 1 calc PR A 4
H30E H 0.6759 0.5053 0.8815 0.057 Uiso 0.488(12) 1 calc PR A 4
H30F H 0.6595 0.5252 0.8038 0.057 Uiso 0.488(12) 1 calc PR A 4
H5A H 0.1320(19) 1.0480(17) 0.9035(15) 0.057 Uiso 1 1 d D . .
H5B H 0.0738(17) 0.976(3) 0.8537(10) 0.057 Uiso 1 1 d D . .
H6C H 0.9539(14) 0.863(2) 0.7367(15) 0.057 Uiso 1 1 d D . .

loop_
_atom_site_aniso_label
_atom_site_aniso_U_11
_atom_site_aniso_U_22
_atom_site_aniso_U_33
_atom_site_aniso_U_23
_atom_site_aniso_U_13
_atom_site_aniso_U_12
Fe1 0.01251(18) 0.01334(17) 0.01409(18) 0.00117(13) 0.00524(14) 0.00092(13)
Mn1 0.01173(14) 0.01581(14) 0.01335(14) -0.00209(10) 0.00374(11) -0.00013(10)
N1 0.0240(8) 0.0205(8) 0.0214(9) 0.0019(7) 0.0116(7) -0.0010(6)
N2 0.0454(11) 0.0305(10) 0.0307(10) -0.0086(8) 0.0219(9) -0.0171(8)
N3 0.0187(8) 0.0238(8) 0.0171(8) -0.0031(6) 0.0041(7) 0.0047(6)
N4 0.0128(7) 0.0222(8) 0.0178(8) -0.0056(6) 0.0059(6) -0.0001(6)
N5 0.0170(8) 0.0159(7) 0.0137(8) -0.0016(6) 0.0041(6) 0.0008(6)
O1 0.0158(6) 0.0166(6) 0.0163(6) -0.0014(5) 0.0069(5) -0.0019(5)
O2 0.0152(6) 0.0198(6) 0.0159(6) -0.0027(5) 0.0071(5) -0.0028(5)
O3 0.0365(8) 0.0326(8) 0.0224(8) 0.0020(6) 0.0147(7) -0.0105(6)
O4 0.0194(7) 0.0404(8) 0.0229(8) -0.0005(6) 0.0076(6) -0.0105(6)
O5 0.0191(7) 0.0210(7) 0.0208(7) -0.0013(6) 0.0075(6) 0.0023(5)
O7 0.0400(9) 0.0250(8) 0.0460(11) 0.0039(7) 0.0115(8) -0.0011(7)
O6 0.0137(9) 0.0245(10) 0.0231(10) 0.000 0.0052(8) 0.000
C1 0.0135(9) 0.0144(8) 0.0215(10) 0.0043(7) 0.0080(7) 0.0012(6)
C2 0.0252(10) 0.0206(9) 0.0173(9) -0.0018(7) 0.0106(8) -0.0012(8)
C3 0.0200(9) 0.0177(9) 0.0143(9) -0.0033(7) 0.0067(7) -0.0021(7)
C4 0.0143(9) 0.0274(10) 0.0192(10) -0.0070(8) 0.0030(8) -0.0013(7)
C5 0.0191(9) 0.0217(9) 0.0167(9) -0.0047(7) 0.0039(8) 0.0002(7)
C6 0.0203(9) 0.0219(9) 0.0148(9) -0.0021(7) 0.0035(7) 0.0025(7)
C7 0.0239(10) 0.0236(10) 0.0193(10) -0.0041(8) 0.0087(8) 0.0011(8)
C8 0.0241(11) 0.0319(11) 0.0190(10) -0.0070(8) 0.0007(8) 0.0002(8)
C9 0.0162(9) 0.0240(9) 0.0256(10) -0.0093(8) 0.0114(8) -0.0060(7)
C10 0.0189(9) 0.0221(9) 0.0240(10) -0.0054(8) 0.0128(8) -0.0041(7)
C11 0.0136(9) 0.0185(9) 0.0222(10) -0.0018(7) 0.0110(8) 0.0007(7)
C12 0.0169(9) 0.0223(9) 0.0206(10) -0.0030(8) 0.0098(8) -0.0033(7)
C13 0.0248(10) 0.0283(10) 0.0232(10) 0.0007(8) 0.0145(9) -0.0016(8)
C14 0.0391(12) 0.0255(10) 0.0317(12) -0.0020(9) 0.0221(10) -0.0118(9)
C15 0.0312(11) 0.0249(10) 0.0313(12) -0.0082(9) 0.0176(9) -0.0127(8)
C16 0.0332(12) 0.0440(13) 0.0225(11) 0.0020(10) 0.0112(9) -0.0126(10)
C17 0.0255(10) 0.0190(9) 0.0153(9) -0.0008(7) 0.0085(8) 0.0016(7)
C18 0.0202(9) 0.0212(9) 0.0169(9) -0.0011(7) 0.0076(8) -0.0011(7)
C19 0.0170(9) 0.0128(8) 0.0207(10) 0.0016(7) 0.0082(7) 0.0009(7)
C20 0.0189(9) 0.0189(9) 0.0174(9) 0.0015(7) 0.0071(8) 0.0000(7)
C21 0.0185(10) 0.0270(10) 0.0226(10) 0.0015(8) 0.0075(8) -0.0040(8)
C22 0.0262(11) 0.0488(13) 0.0273(12) -0.0003(10) 0.0163(9) -0.0105(10)
C23 0.0288(11) 0.0421(12) 0.0193(10) -0.0020(9) 0.0130(9) -0.0051(9)
C24 0.0228(10) 0.0333(11) 0.0230(11) -0.0002(9) 0.0063(9) -0.0084(8)
C25 0.069(2) 0.0451(17) 0.099(3) 0.0311(17) 0.026(2) 0.0128(15)
C26 0.118(4) 0.059(2) 0.092(3) 0.010(2) -0.015(3) 0.040(2)
N6 0.0225(12) 0.0171(11) 0.0190(11) 0.000 0.0126(10) 0.000
C27A 0.022(2) 0.0131(19) 0.026(2) 0.0063(17) 0.0133(18) 0.0096(15)
C27B 0.029(2) 0.033(2) 0.023(2) 0.0051(19) 0.0091(18) -0.0046(17)
C28A 0.033(2) 0.021(2) 0.027(2) 0.0008(16) 0.0210(19) -0.0046(16)
C28B 0.031(2) 0.017(2) 0.040(3) 0.0025(17) 0.021(2) -0.0003(16)
C29A 0.027(6) 0.020(4) 0.039(5) 0.009(4) 0.022(5) -0.003(4)
C29B 0.041(7) 0.041(4) 0.070(8) 0.017(6) 0.037(6) 0.009(5)
C30A 0.029(3) 0.039(4) 0.030(3) 0.005(2) 0.016(2) 0.009(2)
C30B 0.031(3) 0.037(4) 0.049(4) 0.014(3) 0.022(3) -0.002(2)

loop_
_atom_type_symbol
_atom_type_description
_atom_type_scat_dispersion_real
_atom_type_scat_dispersion_imag
_atom_type_scat_source
C C 0.0033 0.0016 'International Tables Vol C Tables 4.2.6.8 and 6.1.1.4'
H H 0.0000 0.0000 'International Tables Vol C Tables 4.2.6.8 and 6.1.1.4'
Fe Fe 0.3463 0.8444 'International Tables Vol C Tables 4.2.6.8 and 6.1.1.4'
Mn Mn 0.3368 0.7283 'International Tables Vol C Tables 4.2.6.8 and 6.1.1.4'
N N 0.0061 0.0033 'International Tables Vol C Tables 4.2.6.8 and 6.1.1.4'
O O 0.0106 0.0060 'International Tables Vol C Tables 4.2.6.8 and 6.1.1.4'

loop_
_geom_angle_atom_site_label_1
_geom_angle_atom_site_label_2
_geom_angle_atom_site_label_3
_geom_angle
_geom_angle_site_symmetry_1
_geom_angle_site_symmetry_3
C3 Fe1 C3 180.000(1) 3_667 .
C3 Fe1 C1 89.67(7) 3_667 3_667
C3 Fe1 C1 90.33(7) . 3_667
C3 Fe1 C1 90.33(7) 3_667 .
C3 Fe1 C1 89.67(7) . .
C1 Fe1 C1 180.000(1) 3_667 .
C3 Fe1 C2 88.68(8) 3_667 3_667
C3 Fe1 C2 91.32(8) . 3_667
C1 Fe1 C2 88.92(8) 3_667 3_667
C1 Fe1 C2 91.08(8) . 3_667
C3 Fe1 C2 91.32(8) 3_667 .
C3 Fe1 C2 88.68(8) . .
C1 Fe1 C2 91.08(8) 3_667 .
C1 Fe1 C2 88.92(8) . .
C2 Fe1 C2 180.00(12) 3_667 .
O2 Mn1 O1 85.48(5) . .
O2 Mn1 N5 90.56(6) . .
O1 Mn1 N5 174.61(6) . .
O2 Mn1 N4 174.03(6) . .
O1 Mn1 N4 90.86(6) . .
N5 Mn1 N4 92.77(6) . .
O2 Mn1 N3 97.24(6) . .
O1 Mn1 N3 95.51(6) . .
N5 Mn1 N3 88.62(6) . .
N4 Mn1 N3 87.80(6) . .
O2 Mn1 O5 87.05(5) . .
O1 Mn1 O5 87.53(5) . .
N5 Mn1 O5 88.61(5) . .
N4 Mn1 O5 88.08(5) . .
N3 Mn1 O5 174.92(5) . .
C3 N3 Mn1 163.14(15) . .
C9 N4 C4 116.23(15) . .
C9 N4 Mn1 122.15(13) . .
C4 N4 Mn1 121.45(12) . .
C17 N5 C6 116.20(16) . .
C17 N5 Mn1 122.24(12) . .
C6 N5 Mn1 121.44(12) . .
C11 O1 Mn1 127.94(11) . .
C19 O2 Mn1 127.68(11) . .
C13 O3 C16 117.65(15) . .
C21 O4 C24 117.60(15) . .
N1 C1 Fe1 178.98(16) . .
N2 C2 Fe1 178.5(2) . .
N3 C3 Fe1 178.87(17) . .
N4 C4 C5 114.63(15) . .
C7 C5 C4 111.52(16) . .
C7 C5 C6 111.43(16) . .
C4 C5 C6 110.74(15) . .
C7 C5 C8 109.72(16) . .
C4 C5 C8 106.85(16) . .
C6 C5 C8 106.35(15) . .
N5 C6 C5 113.99(15) . .
N4 C9 C10 127.78(17) . .
C15 C10 C11 118.58(18) . .
C15 C10 C9 118.70(17) . .
C11 C10 C9 122.44(17) . .
O1 C11 C12 118.42(16) . .
O1 C11 C10 122.53(17) . .
C12 C11 C10 119.04(17) . .
C13 C12 C11 120.40(17) . .
O3 C13 C12 123.81(17) . .
O3 C13 C14 115.11(17) . .
C12 C13 C14 121.08(18) . .
C15 C14 C13 118.67(19) . .
C14 C15 C10 122.22(18) . .
N5 C17 C18 127.33(18) . .
C23 C18 C19 118.90(17) . .
C23 C18 C17 118.46(18) . .
C19 C18 C17 122.41(18) . .
O2 C19 C18 122.56(16) . .
O2 C19 C20 118.02(17) . .
C18 C19 C20 119.36(17) . .
C21 C20 C19 119.80(18) . .
O4 C21 C20 123.70(18) . .
O4 C21 C22 115.30(18) . .
C20 C21 C22 120.99(18) . .
C23 C22 C21 119.29(19) . .
C22 C23 C18 121.62(19) . .
O7 C25 C26 110.1(3) . .
C28B N6 C28B 63.5(3) . 2_656
C28B N6 C27B 109.9(3) . 2_656
C28B N6 C27B 95.0(2) 2_656 2_656
C28B N6 C27B 95.0(2) . .
C28B N6 C27B 109.9(3) 2_656 .
C27B N6 C27B 150.9(4) 2_656 .
C28B N6 C27A 154.7(2) . 2_656
C28B N6 C27A 112.5(2) 2_656 2_656
C27B N6 C27A 44.8(2) 2_656 2_656
C27B N6 C27A 109.2(3) . 2_656
C28B N6 C28A 55.5(2) . .
C28B N6 C28A 107.5(3) 2_656 .
C27B N6 C28A 74.2(2) 2_656 .
C27B N6 C28A 110.5(2) . .
C27A N6 C28A 107.1(2) 2_656 .
C28B N6 C28A 107.5(3) . 2_656
C28B N6 C28A 55.5(2) 2_656 2_656
C27B N6 C28A 110.5(2) 2_656 2_656
C27B N6 C28A 74.2(2) . 2_656
C27A N6 C28A 86.6(2) 2_656 2_656
C28A N6 C28A 162.1(3) . 2_656
C30A C27A C27A 150.8(4) . 2_656
N6 C27B C30B 116.2(4) . .
C29A C28A N6 116.4(7) . .
C29B C28B N6 115.9(7) . .
C29B C28B C28B 154.2(8) . 2_656
N6 C28B C28B 58.24(17) . 2_656

loop_
_geom_bond_atom_site_label_1
_geom_bond_atom_site_label_2
_geom_bond_distance
_geom_bond_site_symmetry_2
Fe1 C3 1.9206(18) 3_667
Fe1 C3 1.9206(18) .
Fe1 C1 1.9404(19) 3_667
Fe1 C1 1.9404(19) .
Fe1 C2 1.9452(19) 3_667
Fe1 C2 1.9452(19) .
Mn1 O2 1.8935(12) .
Mn1 O1 1.9036(13) .
Mn1 N5 2.0221(16) .
Mn1 N4 2.0241(15) .
Mn1 N3 2.1878(15) .
Mn1 O5 2.3303(13) .
N1 C1 1.157(2) .
N2 C2 1.151(3) .
N3 C3 1.149(2) .
N4 C9 1.293(2) .
N4 C4 1.480(2) .
N5 C17 1.295(2) .
N5 C6 1.476(2) .
O1 C11 1.323(2) .
O2 C19 1.320(2) .
O3 C13 1.360(2) .
O3 C16 1.433(2) .
O4 C21 1.361(2) .
O4 C24 1.434(2) .
O7 C25 1.414(3) .
C4 C5 1.526(3) .
C5 C7 1.525(3) .
C5 C6 1.533(3) .
C5 C8 1.540(3) .
C9 C10 1.431(3) .
C10 C15 1.411(3) .
C10 C11 1.415(2) .
C11 C12 1.403(3) .
C12 C13 1.378(3) .
C13 C14 1.407(3) .
C14 C15 1.361(3) .
C17 C18 1.429(3) .
C18 C23 1.408(3) .
C18 C19 1.410(3) .
C19 C20 1.412(2) .
C20 C21 1.386(3) .
C21 C22 1.399(3) .
C22 C23 1.369(3) .
C25 C26 1.450(5) .
N6 C28B 1.498(4) .
N6 C28B 1.498(4) 2_656
N6 C27B 1.501(4) 2_656
N6 C27B 1.501(4) .
N6 C27A 1.521(4) 2_656
N6 C28A 1.555(4) .
N6 C28A 1.555(4) 2_656
C27A C30A 1.518(8) .
C27A C27A 1.990(8) 2_656
C27B C30B 1.503(8) .
C28A C29A 1.515(17) .
C28B C29B 1.483(16) .
C28B C28B 1.577(9) 2_656

loop_
_geom_torsion_atom_site_label_1
_geom_torsion_atom_site_label_2
_geom_torsion_atom_site_label_3
_geom_torsion_atom_site_label_4
_geom_torsion
_geom_torsion_site_symmetry_1
_geom_torsion_site_symmetry_4
O2 Mn1 N3 C3 -146.2(6) . .
O1 Mn1 N3 C3 127.7(6) . .
N5 Mn1 N3 C3 -55.8(6) . .
N4 Mn1 N3 C3 37.0(6) . .
O5 Mn1 N3 C3 1.2(11) . .
O2 Mn1 N4 C9 -33.1(7) . .
O1 Mn1 N4 C9 19.08(15) . .
N5 Mn1 N4 C9 -156.93(15) . .
N3 Mn1 N4 C9 114.56(15) . .
O5 Mn1 N4 C9 -68.42(15) . .
O2 Mn1 N4 C4 151.9(5) . .
O1 Mn1 N4 C4 -155.93(13) . .
N5 Mn1 N4 C4 28.05(14) . .
N3 Mn1 N4 C4 -60.45(14) . .
O5 Mn1 N4 C4 116.57(13) . .
O2 Mn1 N5 C17 -19.85(14) . .
O1 Mn1 N5 C17 22.9(7) . .
N4 Mn1 N5 C17 155.19(14) . .
N3 Mn1 N5 C17 -117.07(14) . .
O5 Mn1 N5 C17 67.19(14) . .
O2 Mn1 N5 C6 155.94(13) . .
O1 Mn1 N5 C6 -161.3(5) . .
N4 Mn1 N5 C6 -29.02(13) . .
N3 Mn1 N5 C6 58.71(13) . .
O5 Mn1 N5 C6 -117.03(13) . .
O2 Mn1 O1 C11 148.03(14) . .
N5 Mn1 O1 C11 105.1(6) . .
N4 Mn1 O1 C11 -27.24(14) . .
N3 Mn1 O1 C11 -115.11(14) . .
O5 Mn1 O1 C11 60.80(14) . .
O1 Mn1 O2 C19 -146.78(14) . .
N5 Mn1 O2 C19 29.55(14) . .
N4 Mn1 O2 C19 -94.4(6) . .
N3 Mn1 O2 C19 118.23(14) . .
O5 Mn1 O2 C19 -59.03(14) . .
C3 Fe1 C1 N1 162(10) 3_667 .
C3 Fe1 C1 N1 -18(10) . .
C1 Fe1 C1 N1 140(100) 3_667 .
C2 Fe1 C1 N1 -109(10) 3_667 .
C2 Fe1 C1 N1 71(10) . .
C3 Fe1 C2 N2 -166(100) 3_667 .
C3 Fe1 C2 N2 14(7) . .
C1 Fe1 C2 N2 104(7) 3_667 .
C1 Fe1 C2 N2 -76(7) . .
C2 Fe1 C2 N2 29(100) 3_667 .
Mn1 N3 C3 Fe1 41(9) . .
C3 Fe1 C3 N3 59(100) 3_667 .
C1 Fe1 C3 N3 -17(9) 3_667 .
C1 Fe1 C3 N3 163(9) . .
C2 Fe1 C3 N3 -106(9) 3_667 .
C2 Fe1 C3 N3 74(9) . .
C9 N4 C4 C5 134.08(18) . .
Mn1 N4 C4 C5 -50.6(2) . .
N4 C4 C5 C7 -57.7(2) . .
N4 C4 C5 C6 67.0(2) . .
N4 C4 C5 C8 -177.60(15) . .
C17 N5 C6 C5 -131.77(18) . .
Mn1 N5 C6 C5 52.2(2) . .
C7 C5 C6 N5 57.1(2) . .
C4 C5 C6 N5 -67.7(2) . .
C8 C5 C6 N5 176.58(16) . .
C4 N4 C9 C10 170.74(18) . .
Mn1 N4 C9 C10 -4.5(3) . .
N4 C9 C10 C15 174.04(19) . .
N4 C9 C10 C11 -12.1(3) . .
Mn1 O1 C11 C12 -161.70(13) . .
Mn1 O1 C11 C10 19.6(2) . .
C15 C10 C11 O1 178.71(17) . .
C9 C10 C11 O1 4.8(3) . .
C15 C10 C11 C12 0.0(3) . .
C9 C10 C11 C12 -173.88(17) . .
O1 C11 C12 C13 -179.64(16) . .
C10 C11 C12 C13 -0.9(3) . .
C16 O3 C13 C12 -0.1(3) . .
C16 O3 C13 C14 179.64(19) . .
C11 C12 C13 O3 -179.36(18) . .
C11 C12 C13 C14 0.9(3) . .
O3 C13 C14 C15 -179.78(19) . .
C12 C13 C14 C15 -0.1(3) . .
C13 C14 C15 C10 -0.8(3) . .
C11 C10 C15 C14 0.9(3) . .
C9 C10 C15 C14 175.0(2) . .
C6 N5 C17 C18 -171.71(17) . .
Mn1 N5 C17 C18 4.3(3) . .
N5 C17 C18 C23 -173.38(19) . .
N5 C17 C18 C19 12.3(3) . .
Mn1 O2 C19 C18 -22.5(2) . .
Mn1 O2 C19 C20 160.24(12) . .
C23 C18 C19 O2 -177.82(17) . .
C17 C18 C19 O2 -3.5(3) . .
C23 C18 C19 C20 -0.6(3) . .
C17 C18 C19 C20 173.67(17) . .
O2 C19 C20 C21 177.06(16) . .
C18 C19 C20 C21 -0.3(3) . .
C24 O4 C21 C20 1.2(3) . .
C24 O4 C21 C22 -177.76(18) . .
C19 C20 C21 O4 -177.20(17) . .
C19 C20 C21 C22 1.7(3) . .
O4 C21 C22 C23 176.76(19) . .
C20 C21 C22 C23 -2.2(3) . .
C21 C22 C23 C18 1.3(3) . .
C19 C18 C23 C22 0.1(3) . .
C17 C18 C23 C22 -174.4(2) . .
C28B N6 C27B C30B -112.7(4) . .
C28B N6 C27B C30B -176.3(4) 2_656 .
C27B N6 C27B C30B 36.5(3) 2_656 .
C27A N6 C27B C30B 59.9(4) 2_656 .
C28A N6 C27B C30B -57.7(4) . .
C28A N6 C27B C30B 140.5(4) 2_656 .
C28B N6 C28A C29A 30.1(7) . .
C28B N6 C28A C29A 68.4(7) 2_656 .
C27B N6 C28A C29A 158.7(7) 2_656 .
C27B N6 C28A C29A -51.6(8) . .
C27A N6 C28A C29A -170.5(7) 2_656 .
C28A N6 C28A C29A 50.7(7) 2_656 .
C28B N6 C28B C29B -151.2(9) 2_656 .
C27B N6 C28B C29B -65.6(8) 2_656 .
C27B N6 C28B C29B 99.0(8) . .
C27A N6 C28B C29B -64.4(10) 2_656 .
C28A N6 C28B C29B -12.6(8) . .
C28A N6 C28B C29B 174.0(8) 2_656 .
C27B N6 C28B C28B 85.6(3) 2_656 2_656
C27B N6 C28B C28B -109.8(3) . 2_656
C27A N6 C28B C28B 86.8(6) 2_656 2_656
C28A N6 C28B C28B 138.6(4) . 2_656
C28A N6 C28B C28B -34.8(4) 2_656 2_656
